data_7061122
loop_
_publ_author_name
'Polishchuk, Vladyslav'
'Kulinich, Andrii'
'Suikov, Sergey'
'Rusanov, Eduard'
'Shandura, Mykola'

_publ_section_title
;
 &#x2018;Hybrid&#x2019; mero-anionic polymethines with a 1,3,2-dioxaborine
 core
;
_journal_issue 3
_journal_name_full 'New Journal of Chemistry'
_journal_page_first 1273
_journal_page_last 1285
_journal_paper_doi 10.1039/D1NJ05104K
_journal_volume 46
_journal_year 2022
_chemical_formula_moiety 'C26 H24 B F2 N4 O5, C16 H36 N, H2 O'
_chemical_formula_sum 'C42 H62 B F2 N5 O6'
_chemical_formula_weight 781.77
_space_group_crystal_system triclinic
_space_group_IT_number 2
_space_group_name_Hall '-P 1'
_space_group_name_H-M_alt 'P -1'
_atom_sites_solution_hydrogens mixed
_audit_creation_method SHELXL-2016/4
_audit_update_record
;
2021-10-06 deposited with the CCDC.	2021-12-02 downloaded from the CCDC.
;
_cell_angle_alpha 92.556(4)
_cell_angle_beta 105.136(4)
_cell_angle_gamma 111.373(4)
_cell_formula_units_Z 2
_cell_length_a 12.5711(7)
_cell_length_b 13.4042(8)
_cell_length_c 14.1491(8)
_cell_measurement_reflns_used 5617
_cell_measurement_temperature 173(2)
_cell_measurement_theta_max 24.55
_cell_measurement_theta_min 2.26
_cell_volume 2117.2(2)
_computing_cell_refinement 'Bruker SAINT'
_computing_data_collection 'Bruker APEX2'
_computing_data_reduction 'Bruker SAINT'
_computing_molecular_graphics 'Bruker SHELXTL'
_computing_publication_material 'Bruker SHELXTL'
_computing_structure_refinement 'SHELXL-2016/4 (Sheldrick, 2016)'
_computing_structure_solution 'SHELXS-97 (Sheldrick 2008)'
_diffrn_ambient_temperature 173(2)
_diffrn_measured_fraction_theta_full 0.999
_diffrn_measured_fraction_theta_max 0.995
_diffrn_measurement_device_type 'Bruker APEX-II CCD'
_diffrn_measurement_method '\f and \w scans'
_diffrn_radiation_type MoK\a
_diffrn_radiation_wavelength 0.71073
_diffrn_reflns_av_R_equivalents 0.0596
_diffrn_reflns_av_unetI/netI 0.0702
_diffrn_reflns_Laue_measured_fraction_full 0.999
_diffrn_reflns_Laue_measured_fraction_max 0.995
_diffrn_reflns_limit_h_max 15
_diffrn_reflns_limit_h_min -15
_diffrn_reflns_limit_k_max 16
_diffrn_reflns_limit_k_min -16
_diffrn_reflns_limit_l_max 16
_diffrn_reflns_limit_l_min -17
_diffrn_reflns_number 27044
_diffrn_reflns_point_group_measured_fraction_full 0.999
_diffrn_reflns_point_group_measured_fraction_max 0.995
_diffrn_reflns_theta_full 25.242
_diffrn_reflns_theta_max 25.420
_diffrn_reflns_theta_min 1.924
_diffrn_source 'sealed tube'
_exptl_absorpt_coefficient_mu 0.087
_exptl_absorpt_correction_T_max 0.7452
_exptl_absorpt_correction_T_min 0.4507
_exptl_absorpt_correction_type multi-scan
_exptl_absorpt_process_details SADABS
_exptl_crystal_colour blue
_exptl_crystal_density_diffrn 1.226
_exptl_crystal_description block
_exptl_crystal_F_000 840
_exptl_crystal_size_max 0.500
_exptl_crystal_size_mid 0.500
_exptl_crystal_size_min 0.200
_refine_diff_density_max 0.480
_refine_diff_density_min -0.433
_refine_diff_density_rms 0.061
_refine_ls_extinction_method none
_refine_ls_goodness_of_fit_ref 0.993
_refine_ls_hydrogen_treatment mixed
_refine_ls_matrix_type full
_refine_ls_number_parameters 526
_refine_ls_number_reflns 7767
_refine_ls_number_restraints 4
_refine_ls_restrained_S_all 0.994
_refine_ls_R_factor_all 0.0923
_refine_ls_R_factor_gt 0.0622
_refine_ls_shift/su_max 0.013
_refine_ls_shift/su_mean 0.001
_refine_ls_structure_factor_coef Fsqd
_refine_ls_weighting_details 'w=1/[\s^2^(Fo^2^)+(0.1000P)^2^+0.7721P] where P=(Fo^2^+2Fc^2^)/3'
_refine_ls_weighting_scheme calc
_refine_ls_wR_factor_gt 0.1608
_refine_ls_wR_factor_ref 0.1873
_reflns_Friedel_coverage 0.000
_reflns_number_gt 5347
_reflns_number_total 7767
_reflns_threshold_expression 'I > 2\s(I)'
_cod_data_source_file d1nj05104k2.cif
_cod_data_source_block ind32b
_cod_depositor_comments 'Adding full bibliography for 7061122.cif.'
_cod_database_code 7061122
_shelx_shelxl_version_number 2016/4
_shelx_space_group_comment
;
The symmetry employed for this shelxl refinement is uniquely defined
by the following loop, which should always be used as a source of
symmetry information in preference to the above space-group names.
They are only intended as comments.
;
_shelx_estimated_absorpt_t_min 0.958
_shelx_estimated_absorpt_t_max 0.983

loop_
_space_group_symop_operation_xyz
'x, y, z'
'-x, -y, -z'

loop_
_atom_site_label
_atom_site_type_symbol
_atom_site_fract_x
_atom_site_fract_y
_atom_site_fract_z
_atom_site_U_iso_or_equiv
_atom_site_adp_type
_atom_site_occupancy
_atom_site_site_symmetry_order
_atom_site_calc_flag
_atom_site_refinement_flags_posn
_atom_site_refinement_flags_adp
_atom_site_refinement_flags_occupancy
_atom_site_disorder_assembly
_atom_site_disorder_group
F1 F 0.61162(12) 0.97442(12) 0.99554(10) 0.0365(4) Uani 1 1 d . . . . .
F2 F 0.79947(13) 1.04522(11) 1.10224(10) 0.0403(4) Uani 1 1 d . . . . .
N1 N 1.06010(16) 1.08389(15) 0.63080(13) 0.0240(4) Uani 1 1 d . . . . .
N2 N 0.9654(2) 0.7106(2) 1.02978(17) 0.0526(7) Uani 1 1 d . . . . .
N3 N 0.64211(18) 0.61751(16) 1.44791(14) 0.0304(5) Uani 1 1 d . . . . .
N4 N 0.76081(18) 0.53747(16) 1.39871(14) 0.0313(5) Uani 1 1 d . . . . .
N5 N 0.30309(18) 0.69125(17) 0.98257(14) 0.0328(5) Uani 1 1 d . . . . .
O1 O 0.76330(15) 0.94799(14) 0.94786(12) 0.0345(4) Uani 1 1 d . . . . .
O2 O 0.68882(14) 0.85782(13) 1.07769(11) 0.0301(4) Uani 1 1 d . . . . .
O3 O 0.56648(17) 0.72143(16) 1.35266(13) 0.0427(5) Uani 1 1 d . . . . .
O4 O 0.71914(17) 0.51506(16) 1.54546(13) 0.0456(5) Uani 1 1 d . . . . .
O5 O 0.80425(16) 0.55884(14) 1.25321(13) 0.0387(5) Uani 1 1 d . . . . .
O6 O 0.3403(3) 0.7035(3) 0.3983(3) 0.0974(10) Uani 1 1 d D . . . .
B1 B 0.7157(3) 0.9579(2) 1.0312(2) 0.0298(6) Uani 1 1 d . . . . .
C1 C 1.0369(2) 1.14404(18) 0.55499(16) 0.0263(5) Uani 1 1 d . . . . .
C2 C 1.0962(2) 1.17637(18) 0.48486(16) 0.0300(6) Uani 1 1 d . . . . .
H2 H 1.163004 1.159586 0.483523 0.036 Uiso 1 1 calc R U . . .
C3 C 1.0532(2) 1.2348(2) 0.41615(18) 0.0378(6) Uani 1 1 d . . . . .
H3 H 1.091102 1.257709 0.366473 0.045 Uiso 1 1 calc R U . . .
C4 C 0.9569(3) 1.2599(2) 0.41906(19) 0.0409(7) Uani 1 1 d . . . . .
H4 H 0.930132 1.300503 0.371923 0.049 Uiso 1 1 calc R U . . .
C5 C 0.8982(2) 1.2266(2) 0.49013(18) 0.0377(6) Uani 1 1 d . . . . .
H5 H 0.832075 1.244229 0.492028 0.045 Uiso 1 1 calc R U . . .
C6 C 0.9383(2) 1.16723(19) 0.55782(16) 0.0281(5) Uani 1 1 d . . . . .
C7 C 0.8925(2) 1.1194(2) 0.64130(16) 0.0287(5) Uani 1 1 d . . . . .
C8 C 0.9769(2) 1.06233(19) 0.68177(16) 0.0251(5) Uani 1 1 d . . . . .
C9 C 0.7608(2) 1.0393(2) 0.60134(18) 0.0356(6) Uani 1 1 d . . . . .
H9A H 0.710892 1.078247 0.572077 0.053 Uiso 1 1 calc R U . . .
H9B H 0.734472 1.005883 0.655811 0.053 Uiso 1 1 calc R U . . .
H9C H 0.753359 0.982799 0.550696 0.053 Uiso 1 1 calc R U . . .
C10 C 0.9067(2) 1.2120(2) 0.71874(17) 0.0338(6) Uani 1 1 d . . . . .
H10A H 0.990560 1.263049 0.741692 0.051 Uiso 1 1 calc R U . . .
H10B H 0.882500 1.181653 0.775135 0.051 Uiso 1 1 calc R U . . .
H10C H 0.856144 1.250007 0.688504 0.051 Uiso 1 1 calc R U . . .
C11 C 1.1593(2) 1.04804(19) 0.65175(17) 0.0277(5) Uani 1 1 d . . . . .
H11A H 1.193562 1.055450 0.723618 0.042 Uiso 1 1 calc R U . . .
H11B H 1.220904 1.092679 0.623618 0.042 Uiso 1 1 calc R U . . .
H11C H 1.130096 0.971912 0.622084 0.042 Uiso 1 1 calc R U . . .
C12 C 0.9757(2) 0.99773(19) 0.75439(16) 0.0274(5) Uani 1 1 d . . . . .
H12 H 1.030970 0.963418 0.764081 0.033 Uiso 1 1 calc R U . . .
C13 C 0.9005(2) 0.97707(19) 0.81623(16) 0.0292(5) Uani 1 1 d . . . . .
H13 H 0.846457 1.012563 0.809757 0.035 Uiso 1 1 calc R U . . .
C14 C 0.9016(2) 0.9089(2) 0.88454(16) 0.0292(5) Uani 1 1 d . . . . .
H14 H 0.952012 0.870039 0.887862 0.035 Uiso 1 1 calc R U . . .
C15 C 0.8322(2) 0.89253(19) 0.95082(16) 0.0273(5) Uani 1 1 d . . . . .
C16 C 0.8307(2) 0.81838(19) 1.01876(15) 0.0261(5) Uani 1 1 d . . . . .
C17 C 0.7554(2) 0.79964(18) 1.08114(15) 0.0251(5) Uani 1 1 d . . . . .
C18 C 0.9055(2) 0.7586(2) 1.02457(17) 0.0326(6) Uani 1 1 d . . . . .
C19 C 0.7495(2) 0.72179(19) 1.14553(16) 0.0260(5) Uani 1 1 d . . . . .
H19 H 0.788934 0.674131 1.140759 0.031 Uiso 1 1 calc R U . . .
C20 C 0.6889(2) 0.71213(18) 1.21505(16) 0.0251(5) Uani 1 1 d . . . . .
H20 H 0.640202 0.752921 1.209481 0.030 Uiso 1 1 calc R U . . .
C21 C 0.6885(2) 0.65055(18) 1.29332(16) 0.0239(5) Uani 1 1 d . . . . .
C22 C 0.6280(2) 0.66662(19) 1.36302(17) 0.0284(5) Uani 1 1 d . . . . .
C23 C 0.7081(2) 0.5539(2) 1.46883(18) 0.0316(6) Uani 1 1 d . . . . .
C24 C 0.7540(2) 0.58165(19) 1.30990(17) 0.0275(5) Uani 1 1 d . . . . .
C25 C 0.5935(3) 0.6443(2) 1.52578(19) 0.0437(7) Uani 1 1 d . . . . .
H25A H 0.622696 0.723251 1.542681 0.066 Uiso 1 1 calc R U . . .
H25B H 0.619794 0.613798 1.584894 0.066 Uiso 1 1 calc R U . . .
H25C H 0.505885 0.613574 1.501322 0.066 Uiso 1 1 calc R U . . .
C26 C 0.8364(3) 0.4750(2) 1.4227(2) 0.0478(7) Uani 1 1 d . . . . .
H26A H 0.858131 0.473000 1.494089 0.072 Uiso 1 1 calc R U . . .
H26B H 0.909198 0.509391 1.403239 0.072 Uiso 1 1 calc R U . . .
H26C H 0.792355 0.400846 1.386608 0.072 Uiso 1 1 calc R U . . .
C27 C 0.1757(2) 0.6162(2) 0.92114(19) 0.0418(7) Uani 1 1 d . . . . .
H27A H 0.181195 0.560966 0.875946 0.050 Uiso 1 1 calc R U . . .
H27B H 0.133210 0.577611 0.966830 0.050 Uiso 1 1 calc R U . . .
C28 C 0.1006(2) 0.6699(2) 0.85993(19) 0.0423(7) Uani 1 1 d D . . . .
H28A H 0.130839 0.692504 0.803123 0.051 Uiso 1 1 calc R U . A 1
H28B H 0.109914 0.736072 0.900968 0.051 Uiso 1 1 calc R U . A 1
C29A C -0.0330(3) 0.5963(3) 0.8205(3) 0.0458(13) Uani 0.750(9) 1 d . . P B 1
H29A H -0.064842 0.579538 0.877485 0.055 Uiso 0.750(9) 1 calc R U P B 1
H29B H -0.075913 0.636477 0.780558 0.055 Uiso 0.750(9) 1 calc R U P B 1
C30A C -0.0590(4) 0.4926(4) 0.7587(4) 0.0681(18) Uani 0.750(9) 1 d . . P B 1
H30A H -0.145534 0.450149 0.736324 0.102 Uiso 0.750(9) 1 calc R U P B 1
H30B H -0.029810 0.508131 0.700977 0.102 Uiso 0.750(9) 1 calc R U P B 1
H30C H -0.018723 0.451111 0.798042 0.102 Uiso 0.750(9) 1 calc R U P B 1
C29B C -0.0039(14) 0.5799(11) 0.7836(10) 0.078(6) Uiso 0.250(9) 1 d D . P B 2
H29C H -0.061542 0.609646 0.747443 0.093 Uiso 0.250(9) 1 calc R U P B 2
H29D H 0.026016 0.551339 0.734930 0.093 Uiso 0.250(9) 1 calc R U P B 2
C30B C -0.0657(14) 0.4900(12) 0.8339(12) 0.072(5) Uiso 0.250(9) 1 d D . P B 2
H30D H -0.132417 0.432848 0.784183 0.108 Uiso 0.250(9) 1 calc R U P B 2
H30E H -0.008758 0.460028 0.868891 0.108 Uiso 0.250(9) 1 calc R U P B 2
H30F H -0.096161 0.518232 0.881382 0.108 Uiso 0.250(9) 1 calc R U P B 2
C31 C 0.2963(2) 0.7594(2) 1.06922(18) 0.0332(6) Uani 1 1 d . . . . .
H31A H 0.258688 0.809410 1.041987 0.040 Uiso 1 1 calc R U . . .
H31B H 0.243286 0.710242 1.102888 0.040 Uiso 1 1 calc R U . . .
C32 C 0.4157(2) 0.8260(2) 1.14627(18) 0.0366(6) Uani 1 1 d . . . . .
H32A H 0.469513 0.876671 1.114019 0.044 Uiso 1 1 calc R U . . .
H32B H 0.454052 0.777124 1.175152 0.044 Uiso 1 1 calc R U . . .
C33 C 0.3981(2) 0.8901(2) 1.22837(18) 0.0374(6) Uani 1 1 d . . . . .
H33A H 0.369094 0.945226 1.200594 0.045 Uiso 1 1 calc R U . . .
H33B H 0.336136 0.840387 1.254459 0.045 Uiso 1 1 calc R U . . .
C34 C 0.5134(3) 0.9462(2) 1.3129(2) 0.0482(7) Uani 1 1 d . . . . .
H34A H 0.541210 0.891731 1.341769 0.072 Uiso 1 1 calc R U . . .
H34B H 0.498660 0.986925 1.363849 0.072 Uiso 1 1 calc R U . . .
H34C H 0.574684 0.996141 1.287487 0.072 Uiso 1 1 calc R U . . .
C35 C 0.3736(2) 0.6223(2) 1.01985(19) 0.0373(6) Uani 1 1 d . . . . .
H35A H 0.370010 0.575179 0.962201 0.045 Uiso 1 1 calc R U . . .
H35B H 0.458507 0.670956 1.051027 0.045 Uiso 1 1 calc R U . . .
C36 C 0.3308(3) 0.5514(2) 1.0938(2) 0.0450(7) Uani 1 1 d . . . . .
H36A H 0.243554 0.508638 1.066806 0.054 Uiso 1 1 calc R U . . .
H36B H 0.345259 0.597868 1.156043 0.054 Uiso 1 1 calc R U . . .
C37 C 0.3953(3) 0.4751(2) 1.11587(19) 0.0435(7) Uani 1 1 d . . . . .
H37A H 0.482710 0.517485 1.134968 0.052 Uiso 1 1 calc R U . . .
H37B H 0.373008 0.423143 1.055202 0.052 Uiso 1 1 calc R U . . .
C38 C 0.3646(3) 0.4129(3) 1.1986(2) 0.0600(9) Uani 1 1 d . . . . .
H38A H 0.407797 0.364664 1.210715 0.090 Uiso 1 1 calc R U . . .
H38B H 0.387910 0.464131 1.259168 0.090 Uiso 1 1 calc R U . . .
H38C H 0.278260 0.369834 1.179442 0.090 Uiso 1 1 calc R U . . .
C39 C 0.3660(2) 0.7687(2) 0.92140(18) 0.0354(6) Uani 1 1 d . . . . .
H39A H 0.444431 0.819773 0.965686 0.042 Uiso 1 1 calc R U . . .
H39B H 0.318246 0.811723 0.896242 0.042 Uiso 1 1 calc R U . . .
C40 C 0.3874(3) 0.7176(2) 0.8340(2) 0.0453(7) Uani 1 1 d . . . . .
H40A H 0.450608 0.689534 0.858353 0.054 Uiso 1 1 calc R U . . .
H40B H 0.313100 0.655845 0.796110 0.054 Uiso 1 1 calc R U . . .
C41 C 0.4242(4) 0.7982(3) 0.7679(2) 0.0682(10) Uani 1 1 d . . . . .
H41A H 0.488380 0.864971 0.809770 0.082 Uiso 1 1 calc R U . . .
H41B H 0.355055 0.816864 0.736788 0.082 Uiso 1 1 calc R U . . .
C42 C 0.4677(3) 0.7663(3) 0.6872(2) 0.0617(9) Uani 1 1 d . . . . .
H42A H 0.489069 0.826054 0.649186 0.093 Uiso 1 1 calc R U . . .
H42B H 0.538239 0.750145 0.716463 0.093 Uiso 1 1 calc R U . . .
H42C H 0.404370 0.701841 0.643183 0.093 Uiso 1 1 calc R U . . .
H1O H 0.407(2) 0.711(4) 0.385(3) 0.100 Uiso 1 1 d D U . . .
H2O H 0.321(4) 0.6394(16) 0.416(3) 0.100 Uiso 1 1 d D U . . .

loop_
_atom_site_aniso_label
_atom_site_aniso_U_11
_atom_site_aniso_U_22
_atom_site_aniso_U_33
_atom_site_aniso_U_23
_atom_site_aniso_U_13
_atom_site_aniso_U_12
F1 0.0310(8) 0.0401(9) 0.0449(8) 0.0159(7) 0.0140(7) 0.0183(7)
F2 0.0386(9) 0.0336(8) 0.0432(8) 0.0053(7) 0.0083(7) 0.0106(7)
N1 0.0248(11) 0.0255(11) 0.0219(9) 0.0031(8) 0.0090(8) 0.0086(9)
N2 0.0741(18) 0.0719(18) 0.0429(13) 0.0214(12) 0.0312(13) 0.0526(16)
N3 0.0302(12) 0.0340(12) 0.0310(10) 0.0104(9) 0.0141(9) 0.0130(10)
N4 0.0343(12) 0.0305(12) 0.0335(11) 0.0104(9) 0.0107(9) 0.0165(10)
N5 0.0310(12) 0.0285(11) 0.0366(11) 0.0034(9) 0.0112(9) 0.0083(10)
O1 0.0385(10) 0.0386(10) 0.0377(9) 0.0167(8) 0.0184(8) 0.0214(9)
O2 0.0316(10) 0.0336(10) 0.0346(9) 0.0130(7) 0.0169(7) 0.0174(8)
O3 0.0491(12) 0.0506(12) 0.0524(11) 0.0252(9) 0.0306(9) 0.0336(10)
O4 0.0524(13) 0.0510(12) 0.0402(10) 0.0255(9) 0.0181(9) 0.0225(10)
O5 0.0515(12) 0.0369(11) 0.0429(10) 0.0118(8) 0.0240(9) 0.0267(9)
O6 0.070(2) 0.089(2) 0.147(3) 0.058(2) 0.0367(19) 0.0386(19)
B1 0.0287(16) 0.0311(16) 0.0333(14) 0.0115(12) 0.0119(12) 0.0131(13)
C1 0.0315(14) 0.0207(12) 0.0216(11) 0.0000(9) 0.0051(10) 0.0068(10)
C2 0.0320(14) 0.0233(13) 0.0283(12) 0.0003(10) 0.0099(11) 0.0034(11)
C3 0.0491(17) 0.0315(14) 0.0278(13) 0.0064(11) 0.0159(12) 0.0068(13)
C4 0.0557(19) 0.0332(15) 0.0337(14) 0.0111(11) 0.0120(13) 0.0176(14)
C5 0.0442(17) 0.0360(15) 0.0357(14) 0.0066(11) 0.0097(12) 0.0201(13)
C6 0.0323(14) 0.0236(13) 0.0256(12) 0.0014(10) 0.0081(10) 0.0086(11)
C7 0.0308(14) 0.0317(14) 0.0258(12) 0.0041(10) 0.0092(10) 0.0140(11)
C8 0.0236(13) 0.0256(13) 0.0221(11) -0.0013(9) 0.0058(9) 0.0063(10)
C9 0.0316(15) 0.0404(15) 0.0341(13) 0.0049(11) 0.0088(11) 0.0142(12)
C10 0.0363(15) 0.0358(15) 0.0328(13) 0.0048(11) 0.0107(11) 0.0179(12)
C11 0.0243(13) 0.0297(13) 0.0281(12) 0.0026(10) 0.0087(10) 0.0089(11)
C12 0.0288(14) 0.0282(13) 0.0257(12) 0.0049(10) 0.0084(10) 0.0115(11)
C13 0.0295(14) 0.0312(14) 0.0260(12) 0.0030(10) 0.0093(10) 0.0102(11)
C14 0.0302(14) 0.0326(14) 0.0264(12) 0.0071(10) 0.0107(10) 0.0123(11)
C15 0.0237(13) 0.0299(13) 0.0257(12) 0.0041(10) 0.0054(10) 0.0092(11)
C16 0.0288(13) 0.0262(13) 0.0230(11) 0.0024(9) 0.0080(10) 0.0103(11)
C17 0.0245(13) 0.0232(12) 0.0224(11) 0.0000(9) 0.0053(10) 0.0049(10)
C18 0.0423(16) 0.0386(15) 0.0251(12) 0.0093(11) 0.0164(11) 0.0200(13)
C19 0.0269(13) 0.0245(12) 0.0247(11) 0.0022(9) 0.0050(10) 0.0099(10)
C20 0.0224(12) 0.0221(12) 0.0273(12) 0.0022(9) 0.0055(10) 0.0061(10)
C21 0.0212(12) 0.0222(12) 0.0251(11) 0.0028(9) 0.0072(9) 0.0048(10)
C22 0.0262(13) 0.0271(13) 0.0326(12) 0.0097(10) 0.0121(10) 0.0086(11)
C23 0.0288(14) 0.0305(14) 0.0327(13) 0.0103(11) 0.0084(11) 0.0084(11)
C24 0.0298(14) 0.0236(12) 0.0290(12) 0.0049(10) 0.0103(10) 0.0091(11)
C25 0.0514(18) 0.0503(18) 0.0434(15) 0.0167(13) 0.0302(14) 0.0234(15)
C26 0.057(2) 0.0508(18) 0.0555(17) 0.0223(14) 0.0217(15) 0.0386(16)
C27 0.0367(16) 0.0369(16) 0.0409(15) 0.0029(12) 0.0112(12) 0.0029(13)
C28 0.0351(16) 0.0516(18) 0.0365(14) 0.0053(12) 0.0088(12) 0.0142(14)
C29A 0.039(2) 0.052(3) 0.044(2) 0.0034(18) 0.0130(18) 0.015(2)
C30A 0.049(3) 0.058(3) 0.077(4) -0.022(2) 0.009(2) 0.009(2)
C31 0.0334(15) 0.0320(14) 0.0377(13) 0.0045(11) 0.0130(11) 0.0152(12)
C32 0.0318(15) 0.0383(15) 0.0404(14) 0.0039(12) 0.0107(12) 0.0147(12)
C33 0.0377(16) 0.0359(15) 0.0409(14) 0.0049(12) 0.0123(12) 0.0167(13)
C34 0.0541(19) 0.0383(16) 0.0474(16) -0.0021(13) 0.0030(14) 0.0221(15)
C35 0.0430(16) 0.0333(15) 0.0412(14) 0.0066(11) 0.0162(12) 0.0186(13)
C36 0.0593(19) 0.0403(16) 0.0448(15) 0.0148(13) 0.0225(14) 0.0241(15)
C37 0.0454(17) 0.0339(16) 0.0415(15) 0.0033(12) 0.0027(13) 0.0121(13)
C38 0.074(2) 0.054(2) 0.0540(18) 0.0208(15) 0.0150(17) 0.0292(19)
C39 0.0371(15) 0.0299(14) 0.0372(13) 0.0085(11) 0.0140(12) 0.0084(12)
C40 0.0521(18) 0.0383(16) 0.0531(17) 0.0107(13) 0.0260(14) 0.0186(14)
C41 0.111(3) 0.0452(19) 0.0494(18) 0.0109(15) 0.0426(19) 0.019(2)
C42 0.086(3) 0.062(2) 0.061(2) 0.0265(17) 0.0439(19) 0.039(2)

loop_
_atom_type_symbol
_atom_type_description
_atom_type_scat_dispersion_real
_atom_type_scat_dispersion_imag
_atom_type_scat_source
C C 0.0033 0.0016 'International Tables Vol C Tables 4.2.6.8 and 6.1.1.4'
H H 0.0000 0.0000 'International Tables Vol C Tables 4.2.6.8 and 6.1.1.4'
B B 0.0013 0.0007 'International Tables Vol C Tables 4.2.6.8 and 6.1.1.4'
N N 0.0061 0.0033 'International Tables Vol C Tables 4.2.6.8 and 6.1.1.4'
O O 0.0106 0.0060 'International Tables Vol C Tables 4.2.6.8 and 6.1.1.4'
F F 0.0171 0.0103 'International Tables Vol C Tables 4.2.6.8 and 6.1.1.4'

loop_
_geom_angle_atom_site_label_1
_geom_angle_atom_site_label_2
_geom_angle_atom_site_label_3
_geom_angle
_geom_angle_site_symmetry_1
_geom_angle_site_symmetry_3
_geom_angle_publ_flag
C8 N1 C1 111.33(19) . . ?
C8 N1 C11 124.56(19) . . ?
C1 N1 C11 124.10(19) . . ?
C23 N3 C22 124.64(19) . . ?
C23 N3 C25 117.30(19) . . ?
C22 N3 C25 117.75(19) . . ?
C23 N4 C24 125.1(2) . . ?
C23 N4 C26 116.7(2) . . ?
C24 N4 C26 118.0(2) . . ?
C39 N5 C35 109.05(19) . . ?
C39 N5 C27 111.31(19) . . ?
C35 N5 C27 108.83(19) . . ?
C39 N5 C31 107.67(19) . . ?
C35 N5 C31 111.08(18) . . ?
C27 N5 C31 108.91(18) . . ?
C15 O1 B1 120.51(18) . . ?
C17 O2 B1 120.23(18) . . ?
F1 B1 F2 110.1(2) . . ?
F1 B1 O1 108.50(19) . . ?
F2 B1 O1 109.3(2) . . ?
F1 B1 O2 108.7(2) . . ?
F2 B1 O2 109.0(2) . . ?
O1 B1 O2 111.25(19) . . ?
C2 C1 C6 122.4(2) . . ?
C2 C1 N1 128.6(2) . . ?
C6 C1 N1 109.0(2) . . ?
C1 C2 C3 117.0(2) . . ?
C4 C3 C2 121.3(2) . . ?
C3 C4 C5 121.0(2) . . ?
C6 C5 C4 118.6(2) . . ?
C5 C6 C1 119.8(2) . . ?
C5 C6 C7 130.5(2) . . ?
C1 C6 C7 109.7(2) . . ?
C6 C7 C8 101.38(18) . . ?
C6 C7 C9 110.79(19) . . ?
C8 C7 C9 112.2(2) . . ?
C6 C7 C10 109.3(2) . . ?
C8 C7 C10 111.97(18) . . ?
C9 C7 C10 110.84(19) . . ?
C12 C8 N1 122.0(2) . . ?
C12 C8 C7 129.5(2) . . ?
N1 C8 C7 108.45(19) . . ?
C8 C12 C13 126.6(2) . . ?
C14 C13 C12 123.3(2) . . ?
C13 C14 C15 123.8(2) . . ?
O1 C15 C16 118.3(2) . . ?
O1 C15 C14 118.4(2) . . ?
C16 C15 C14 123.3(2) . . ?
C15 C16 C17 122.0(2) . . ?
C15 C16 C18 119.5(2) . . ?
C17 C16 C18 118.5(2) . . ?
O2 C17 C19 119.7(2) . . ?
O2 C17 C16 118.3(2) . . ?
C19 C17 C16 122.0(2) . . ?
N2 C18 C16 179.6(3) . . ?
C20 C19 C17 122.6(2) . . ?
C19 C20 C21 129.5(2) . . ?
C20 C21 C24 122.3(2) . . ?
C20 C21 C22 117.3(2) . . ?
C24 C21 C22 120.1(2) . . ?
O3 C22 N3 118.5(2) . . ?
O3 C22 C21 124.3(2) . . ?
N3 C22 C21 117.2(2) . . ?
O4 C23 N4 122.1(2) . . ?
O4 C23 N3 121.6(2) . . ?
N4 C23 N3 116.3(2) . . ?
O5 C24 N4 118.2(2) . . ?
O5 C24 C21 125.3(2) . . ?
N4 C24 C21 116.47(19) . . ?
C28 C27 N5 116.3(2) . . ?
C27 C28 C29B 106.7(7) . . ?
C27 C28 C29A 113.4(3) . . ?
C30A C29A C28 114.2(4) . . ?
C30B C29B C28 110.3(11) . . ?
C32 C31 N5 115.41(19) . . ?
C31 C32 C33 110.7(2) . . ?
C34 C33 C32 111.9(2) . . ?
C36 C35 N5 115.0(2) . . ?
C35 C36 C37 111.0(2) . . ?
C36 C37 C38 111.8(2) . . ?
N5 C39 C40 116.3(2) . . ?
C41 C40 C39 110.7(2) . . ?
C40 C41 C42 117.5(3) . . ?

loop_
_geom_bond_atom_site_label_1
_geom_bond_atom_site_label_2
_geom_bond_distance
_geom_bond_site_symmetry_2
_geom_bond_publ_flag
F1 B1 1.375(3) . ?
F2 B1 1.390(3) . ?
N1 C8 1.375(3) . ?
N1 C1 1.404(3) . ?
N1 C11 1.460(3) . ?
N2 C18 1.145(3) . ?
N3 C23 1.382(3) . ?
N3 C22 1.397(3) . ?
N3 C25 1.481(3) . ?
N4 C23 1.380(3) . ?
N4 C24 1.409(3) . ?
N4 C26 1.469(3) . ?
N5 C39 1.514(3) . ?
N5 C35 1.522(3) . ?
N5 C27 1.534(3) . ?
N5 C31 1.535(3) . ?
O1 C15 1.326(3) . ?
O1 B1 1.477(3) . ?
O2 C17 1.330(3) . ?
O2 B1 1.487(3) . ?
O3 C22 1.235(3) . ?
O4 C23 1.221(3) . ?
O5 C24 1.232(3) . ?
C1 C2 1.385(3) . ?
C1 C6 1.393(3) . ?
C2 C3 1.397(4) . ?
C3 C4 1.380(4) . ?
C4 C5 1.394(4) . ?
C5 C6 1.383(3) . ?
C6 C7 1.514(3) . ?
C7 C8 1.534(3) . ?
C7 C9 1.540(3) . ?
C7 C10 1.545(3) . ?
C8 C12 1.372(3) . ?
C12 C13 1.414(3) . ?
C13 C14 1.360(3) . ?
C14 C15 1.413(3) . ?
C15 C16 1.412(3) . ?
C16 C17 1.421(3) . ?
C16 C18 1.432(3) . ?
C17 C19 1.410(3) . ?
C19 C20 1.377(3) . ?
C20 C21 1.410(3) . ?
C21 C24 1.435(3) . ?
C21 C22 1.446(3) . ?
C27 C28 1.511(4) . ?
C28 C29B 1.528(9) . ?
C28 C29A 1.535(5) . ?
C29A C30A 1.489(6) . ?
C29B C30B 1.498(10) . ?
C31 C32 1.523(4) . ?
C32 C33 1.524(3) . ?
C33 C34 1.523(4) . ?
C35 C36 1.516(4) . ?
C36 C37 1.517(4) . ?
C37 C38 1.518(4) . ?
C39 C40 1.517(3) . ?
C40 C41 1.485(4) . ?
C41 C42 1.497(4) . ?
